data_7022046
loop_
_publ_author_name
'Yang, Hsueh-Hui'
'Chien, Chung-Hsien'
'Yang, Chien-Chan'
'Liu, Fu-Chen'
'Chang, Agnes H. H.'
'Lee, Gene-Hsian'
'Peng, Shie-Ming'

_publ_section_title
;
 Syntheses and structures of Zr4 tetrahedral clusters containing direct
 Zr-Zr bonds: the missing cluster in the series Zr(n) (n = 2-6).
;
_journal_issue 4
_journal_name_full 'Dalton transactions (Cambridge, England : 2003)'
_journal_page_first 1168
_journal_page_last 1173
_journal_paper_doi 10.1039/c2dt31428b
_journal_volume 42
_journal_year 2013
_chemical_formula_sum 'C40 H66 Zr4'
_chemical_formula_weight 911.81
_chemical_name_systematic
;
?
;
_space_group_IT_number 2
_symmetry_cell_setting triclinic
_symmetry_space_group_name_Hall '-P 1'
_symmetry_space_group_name_H-M 'P -1'
_atom_sites_solution_hydrogens geom
_atom_sites_solution_primary direct
_atom_sites_solution_secondary difmap
_audit_creation_method SHELXL-97
_cell_angle_alpha 82.9518(16)
_cell_angle_beta 82.0425(14)
_cell_angle_gamma 65.2804(13)
_cell_formula_units_Z 2
_cell_length_a 11.3501(7)
_cell_length_b 11.4160(7)
_cell_length_c 18.7944(12)
_cell_measurement_reflns_used 2539
_cell_measurement_temperature 150(2)
_cell_measurement_theta_max 22.81
_cell_measurement_theta_min 2.15
_cell_volume 2185.1(2)
_computing_cell_refinement 'Bruker SAINT'
_computing_data_collection 'Bruker SMART'
_computing_data_reduction 'Bruker SAINT'
_computing_molecular_graphics 'Bruker SHELXTL'
_computing_publication_material 'Bruker SHELXTL'
_computing_structure_refinement 'SHELXL-97 (Sheldrick, 1997)'
_computing_structure_solution 'SHELXS-97 (Sheldrick, 1990)'
_diffrn_ambient_temperature 150(2)
_diffrn_measured_fraction_theta_full 1.000
_diffrn_measured_fraction_theta_max 1.000
_diffrn_measurement_device_type 'BRUKER SMART APEXCCD area detector'
_diffrn_measurement_method 'omega scans'
_diffrn_radiation_monochromator graphite
_diffrn_radiation_source 'fine-focus sealed tube'
_diffrn_radiation_type MoK\a
_diffrn_radiation_wavelength 0.71073
_diffrn_reflns_av_R_equivalents 0.0803
_diffrn_reflns_av_sigmaI/netI 0.0944
_diffrn_reflns_limit_h_max 13
_diffrn_reflns_limit_h_min -13
_diffrn_reflns_limit_k_max 13
_diffrn_reflns_limit_k_min -13
_diffrn_reflns_limit_l_max 22
_diffrn_reflns_limit_l_min -22
_diffrn_reflns_number 23159
_diffrn_reflns_theta_full 25.00
_diffrn_reflns_theta_max 25.00
_diffrn_reflns_theta_min 1.10
_exptl_absorpt_coefficient_mu 0.950
_exptl_absorpt_correction_T_max 0.9812
_exptl_absorpt_correction_T_min 0.8706
_exptl_absorpt_correction_type multi-scan
_exptl_crystal_colour dark-green
_exptl_crystal_density_diffrn 1.386
_exptl_crystal_density_meas ?
_exptl_crystal_density_method 'not measured'
_exptl_crystal_description plate
_exptl_crystal_F_000 932
_exptl_crystal_size_max 0.15
_exptl_crystal_size_mid 0.10
_exptl_crystal_size_min 0.02
_refine_diff_density_max 0.762
_refine_diff_density_min -1.511
_refine_diff_density_rms 0.142
_refine_ls_extinction_method none
_refine_ls_goodness_of_fit_ref 1.210
_refine_ls_hydrogen_treatment mixed
_refine_ls_matrix_type full
_refine_ls_number_parameters 435
_refine_ls_number_reflns 7712
_refine_ls_number_restraints 0
_refine_ls_restrained_S_all 1.210
_refine_ls_R_factor_all 0.1171
_refine_ls_R_factor_gt 0.0875
_refine_ls_shift/su_max 0.000
_refine_ls_shift/su_mean 0.000
_refine_ls_structure_factor_coef Fsqd
_refine_ls_weighting_details 'calc w=1/[\s^2^(Fo^2^)+(0.0355P)^2^+12.2434P] where P=(Fo^2^+2Fc^2^)/3'
_refine_ls_weighting_scheme calc
_refine_ls_wR_factor_gt 0.1523
_refine_ls_wR_factor_ref 0.1625
_reflns_number_gt 6038
_reflns_number_total 7712
_reflns_threshold_expression >2sigma(I)
_cod_data_source_file c2dt31428b.txt
_cod_data_source_block ic14461
_cod_depositor_comments
;
The following automatic conversions were performed:

'_symmetry_cell_setting' value 'Triclinic' changed to 'triclinic'
according to /home/saulius/struct/CIF-dictionaries/cif_core.dic
dictionary named 'cif_core.dic' version 2.4.2 from 2011-04-26.

Automatic conversion script
Id: cif_fix_values 1891 2012-01-12 08:04:46Z andrius 

The following automatic conversions were performed:

'_exptl_crystal_density_meas' value 'not_measured' was changed to '?'
- the value is perceived as not measured.

Automatic conversion script
Id: cif_fix_values 3008 2015-01-20 13:52:24Z robertas 
;
_cod_original_sg_symbol_H-M P-1
_cod_database_code 7022046

loop_
_symmetry_equiv_pos_as_xyz
'x, y, z'
'-x, -y, -z'

loop_
_atom_site_label
_atom_site_type_symbol
_atom_site_fract_x
_atom_site_fract_y
_atom_site_fract_z
_atom_site_U_iso_or_equiv
_atom_site_adp_type
_atom_site_occupancy
_atom_site_symmetry_multiplicity
_atom_site_calc_flag
_atom_site_refinement_flags
Zr1 Zr 0.76179(9) 0.67951(8) 0.18059(5) 0.0235(2) Uani 1 1 d .
Zr2 Zr 0.69000(9) 0.94735(8) 0.23190(5) 0.0234(2) Uani 1 1 d .
Zr3 Zr 0.73182(9) 0.71378(9) 0.34158(5) 0.0252(2) Uani 1 1 d .
Zr4 Zr 0.48964(9) 0.82639(9) 0.25646(5) 0.0251(2) Uani 1 1 d .
H1 H 0.763(8) 0.845(8) 0.154(4) 0.030 Uiso 1 1 d .
H2 H 0.843(8) 0.577(8) 0.267(4) 0.030 Uiso 1 1 d .
H3 H 0.576(8) 0.746(8) 0.171(4) 0.030 Uiso 1 1 d .
H4 H 0.750(8) 0.899(8) 0.343(4) 0.030 Uiso 1 1 d .
H5 H 0.509(8) 0.992(8) 0.236(4) 0.030 Uiso 1 1 d .
H6 H 0.529(8) 0.724(8) 0.368(4) 0.030 Uiso 1 1 d .
C1 C 0.8900(12) 0.4591(10) 0.1389(6) 0.048(3) Uani 1 1 d .
C2 C 0.9691(11) 0.5262(12) 0.1224(7) 0.050(3) Uani 1 1 d .
C3 C 0.9132(15) 0.6234(12) 0.0682(7) 0.061(4) Uani 1 1 d .
C4 C 0.7973(14) 0.6163(11) 0.0547(6) 0.054(3) Uani 1 1 d .
C5 C 0.7856(11) 0.5119(11) 0.0979(6) 0.045(3) Uani 1 1 d .
C6 C 0.917(2) 0.3393(11) 0.1906(8) 0.113(7) Uani 1 1 d .
H6A H 0.8356 0.3308 0.2077 0.170 Uiso 1 1 calc R
H6B H 0.9573 0.3473 0.2318 0.170 Uiso 1 1 calc R
H6C H 0.9771 0.2626 0.1657 0.170 Uiso 1 1 calc R
C7 C 1.0974(15) 0.493(2) 0.1509(11) 0.160(11) Uani 1 1 d .
H7A H 1.0996 0.4460 0.1983 0.240 Uiso 1 1 calc R
H7B H 1.1080 0.5727 0.1553 0.240 Uiso 1 1 calc R
H7C H 1.1684 0.4387 0.1177 0.240 Uiso 1 1 calc R
C8 C 0.974(2) 0.7120(16) 0.0284(10) 0.139(10) Uani 1 1 d .
H8A H 1.0120 0.6821 -0.0196 0.209 Uiso 1 1 calc R
H8B H 1.0425 0.7107 0.0555 0.209 Uiso 1 1 calc R
H8C H 0.9069 0.8004 0.0237 0.209 Uiso 1 1 calc R
C9 C 0.706(2) 0.7044(16) 0.0004(7) 0.143(10) Uani 1 1 d .
H9A H 0.7555 0.7355 -0.0384 0.214 Uiso 1 1 calc R
H9B H 0.6380 0.7782 0.0242 0.214 Uiso 1 1 calc R
H9C H 0.6660 0.6564 -0.0199 0.214 Uiso 1 1 calc R
C10 C 0.6835(14) 0.4635(16) 0.0956(11) 0.123(8) Uani 1 1 d .
H10A H 0.6578 0.4360 0.1445 0.184 Uiso 1 1 calc R
H10B H 0.7178 0.3900 0.0654 0.184 Uiso 1 1 calc R
H10C H 0.6074 0.5327 0.0753 0.184 Uiso 1 1 calc R
C11 C 0.6041(10) 1.1881(9) 0.1981(7) 0.040(3) Uani 1 1 d .
C12 C 0.6993(13) 1.1248(10) 0.1434(6) 0.048(3) Uani 1 1 d .
C13 C 0.8178(11) 1.0695(10) 0.1706(7) 0.047(3) Uani 1 1 d .
C14 C 0.8004(11) 1.0908(10) 0.2439(7) 0.044(3) Uani 1 1 d .
C15 C 0.6670(11) 1.1643(9) 0.2605(6) 0.039(3) Uani 1 1 d .
C16 C 0.4614(14) 1.2710(12) 0.1893(10) 0.099(6) Uani 1 1 d .
H16A H 0.4501 1.3597 0.1732 0.148 Uiso 1 1 calc R
H16B H 0.4096 1.2708 0.2355 0.148 Uiso 1 1 calc R
H16C H 0.4325 1.2359 0.1534 0.148 Uiso 1 1 calc R
C17 C 0.671(2) 1.1358(15) 0.0656(7) 0.105(7) Uani 1 1 d .
H17A H 0.7315 1.0575 0.0423 0.158 Uiso 1 1 calc R
H17B H 0.6819 1.2113 0.0400 0.158 Uiso 1 1 calc R
H17C H 0.5813 1.1456 0.0643 0.158 Uiso 1 1 calc R
C18 C 0.9516(14) 1.0035(13) 0.1270(10) 0.102(7) Uani 1 1 d .
H18A H 0.9401 0.9688 0.0845 0.153 Uiso 1 1 calc R
H18B H 1.0103 0.9329 0.1572 0.153 Uiso 1 1 calc R
H18C H 0.9890 1.0670 0.1117 0.153 Uiso 1 1 calc R
C19 C 0.9120(15) 1.0500(13) 0.2927(9) 0.099(7) Uani 1 1 d .
H19A H 0.9511 1.1131 0.2848 0.149 Uiso 1 1 calc R
H19B H 0.9784 0.9645 0.2811 0.149 Uiso 1 1 calc R
H19C H 0.8772 1.0466 0.3433 0.149 Uiso 1 1 calc R
C20 C 0.6028(17) 1.2192(13) 0.3323(7) 0.085(5) Uani 1 1 d .
H20A H 0.5954 1.3080 0.3314 0.128 Uiso 1 1 calc R
H20B H 0.6556 1.1660 0.3708 0.128 Uiso 1 1 calc R
H20C H 0.5157 1.2190 0.3410 0.128 Uiso 1 1 calc R
C21 C 0.9090(11) 0.5521(12) 0.4128(6) 0.047(3) Uani 1 1 d .
C22 C 0.8755(13) 0.6751(12) 0.4388(6) 0.050(3) Uani 1 1 d .
C23 C 0.7483(12) 0.7181(11) 0.4717(5) 0.044(3) Uani 1 1 d .
C24 C 0.7010(12) 0.6238(12) 0.4673(5) 0.045(3) Uani 1 1 d .
C25 C 0.7990(11) 0.5240(10) 0.4313(5) 0.039(3) Uani 1 1 d .
C26 C 1.0424(13) 0.4666(14) 0.3785(7) 0.086(5) Uani 1 1 d .
H26A H 1.0952 0.4088 0.4159 0.130 Uiso 1 1 calc R
H26B H 1.0857 0.5208 0.3537 0.130 Uiso 1 1 calc R
H26C H 1.0323 0.4150 0.3436 0.130 Uiso 1 1 calc R
C27 C 0.9656(17) 0.7434(17) 0.4360(9) 0.110(7) Uani 1 1 d .
H27A H 0.9147 0.8328 0.4486 0.165 Uiso 1 1 calc R
H27B H 1.0094 0.7431 0.3872 0.165 Uiso 1 1 calc R
H27C H 1.0308 0.6984 0.4703 0.165 Uiso 1 1 calc R
C28 C 0.6706(18) 0.8442(13) 0.5094(7) 0.098(6) Uani 1 1 d .
H28A H 0.6726 0.8258 0.5617 0.147 Uiso 1 1 calc R
H28B H 0.5802 0.8811 0.4976 0.147 Uiso 1 1 calc R
H28C H 0.7097 0.9061 0.4931 0.147 Uiso 1 1 calc R
C29 C 0.5682(14) 0.6267(14) 0.5002(7) 0.074(4) Uani 1 1 d .
H29A H 0.5344 0.5903 0.4675 0.110 Uiso 1 1 calc R
H29B H 0.5071 0.7162 0.5077 0.110 Uiso 1 1 calc R
H29C H 0.5785 0.5753 0.5465 0.110 Uiso 1 1 calc R
C30 C 0.7892(15) 0.3999(12) 0.4168(7) 0.073(4) Uani 1 1 d .
H30A H 0.7864 0.3489 0.4625 0.110 Uiso 1 1 calc R
H30B H 0.8652 0.3494 0.3850 0.110 Uiso 1 1 calc R
H30C H 0.7096 0.4216 0.3937 0.110 Uiso 1 1 calc R
C31 C 0.2578(9) 0.9784(10) 0.2762(6) 0.036(2) Uani 1 1 d .
C32 C 0.2692(10) 0.8657(11) 0.3215(6) 0.041(3) Uani 1 1 d .
C33 C 0.3000(11) 0.7649(10) 0.2783(7) 0.045(3) Uani 1 1 d .
C34 C 0.3031(10) 0.8118(11) 0.2047(6) 0.043(3) Uani 1 1 d .
C35 C 0.2785(10) 0.9436(10) 0.2042(6) 0.038(3) Uani 1 1 d .
C36 C 0.2159(11) 1.1107(10) 0.3015(7) 0.052(3) Uani 1 1 d .
H36A H 0.1215 1.1477 0.3146 0.079 Uiso 1 1 calc R
H36B H 0.2378 1.1661 0.2628 0.079 Uiso 1 1 calc R
H36C H 0.2608 1.1047 0.3436 0.079 Uiso 1 1 calc R
C37 C 0.2453(13) 0.8617(15) 0.4030(6) 0.075(4) Uani 1 1 d .
H37A H 0.2770 0.7715 0.4228 0.112 Uiso 1 1 calc R
H37B H 0.1516 0.9057 0.4172 0.112 Uiso 1 1 calc R
H37C H 0.2916 0.9052 0.4217 0.112 Uiso 1 1 calc R
C38 C 0.3212(14) 0.6254(13) 0.3036(9) 0.081(5) Uani 1 1 d .
H38A H 0.3448 0.6068 0.3533 0.122 Uiso 1 1 calc R
H38B H 0.3917 0.5660 0.2723 0.122 Uiso 1 1 calc R
H38C H 0.2409 0.6140 0.3015 0.122 Uiso 1 1 calc R
C39 C 0.3221(13) 0.7375(15) 0.1401(7) 0.075(4) Uani 1 1 d .
H39A H 0.3655 0.6446 0.1532 0.112 Uiso 1 1 calc R
H39B H 0.3760 0.7626 0.1012 0.112 Uiso 1 1 calc R
H39C H 0.2371 0.7569 0.1237 0.112 Uiso 1 1 calc R
C40 C 0.2686(11) 1.0343(12) 0.1381(6) 0.058(4) Uani 1 1 d .
H40A H 0.3473 0.9976 0.1049 0.088 Uiso 1 1 calc R
H40B H 0.2600 1.1178 0.1518 0.088 Uiso 1 1 calc R
H40C H 0.1922 1.0466 0.1145 0.088 Uiso 1 1 calc R

loop_
_atom_site_aniso_label
_atom_site_aniso_U_11
_atom_site_aniso_U_22
_atom_site_aniso_U_33
_atom_site_aniso_U_23
_atom_site_aniso_U_13
_atom_site_aniso_U_12
Zr1 0.0276(5) 0.0183(5) 0.0245(5) 0.0001(4) -0.0032(4) -0.0096(4)
Zr2 0.0234(5) 0.0193(5) 0.0296(5) 0.0003(4) -0.0054(4) -0.0105(4)
Zr3 0.0261(5) 0.0269(5) 0.0243(5) 0.0015(4) -0.0038(4) -0.0131(4)
Zr4 0.0227(5) 0.0253(5) 0.0294(5) 0.0027(4) -0.0060(4) -0.0121(4)
C1 0.051(7) 0.021(6) 0.048(7) -0.007(5) 0.001(6) 0.007(5)
C2 0.030(6) 0.059(8) 0.060(8) -0.027(7) 0.010(6) -0.018(6)
C3 0.099(11) 0.048(8) 0.051(8) -0.032(6) 0.052(8) -0.056(8)
C4 0.082(10) 0.041(7) 0.021(6) -0.004(5) -0.019(6) -0.005(7)
C5 0.041(7) 0.042(7) 0.062(8) -0.022(6) 0.000(6) -0.022(6)
C6 0.21(2) 0.016(6) 0.062(10) -0.005(6) 0.011(11) -0.003(9)
C7 0.053(10) 0.25(3) 0.17(2) -0.17(2) 0.015(12) -0.012(13)
C8 0.20(2) 0.105(14) 0.137(16) -0.084(12) 0.128(16) -0.114(15)
C9 0.22(2) 0.086(13) 0.038(9) -0.016(8) -0.050(12) 0.031(14)
C10 0.061(10) 0.122(15) 0.22(2) -0.138(15) 0.056(12) -0.060(10)
C11 0.028(6) 0.020(5) 0.077(9) 0.005(5) -0.022(6) -0.011(5)
C12 0.080(9) 0.031(6) 0.042(7) 0.012(5) -0.013(7) -0.033(7)
C13 0.045(7) 0.035(6) 0.066(8) -0.017(6) 0.026(6) -0.028(6)
C14 0.044(7) 0.031(6) 0.077(9) 0.013(6) -0.028(6) -0.032(5)
C15 0.058(7) 0.024(5) 0.042(6) -0.016(5) 0.012(6) -0.025(5)
C16 0.070(10) 0.038(8) 0.191(19) 0.034(10) -0.061(12) -0.020(7)
C17 0.23(2) 0.091(12) 0.053(9) 0.036(8) -0.065(11) -0.113(14)
C18 0.086(11) 0.054(9) 0.170(17) -0.056(10) 0.078(11) -0.047(9)
C19 0.115(13) 0.071(10) 0.158(16) 0.057(10) -0.119(12) -0.070(10)
C20 0.144(15) 0.071(10) 0.059(9) -0.030(8) 0.033(9) -0.068(11)
C21 0.044(7) 0.058(8) 0.031(6) 0.015(5) -0.013(5) -0.014(6)
C22 0.071(9) 0.064(8) 0.036(7) 0.019(6) -0.034(6) -0.047(7)
C23 0.059(8) 0.044(7) 0.020(5) -0.008(5) -0.003(5) -0.011(6)
C24 0.066(8) 0.064(8) 0.016(5) 0.007(5) -0.005(5) -0.040(7)
C25 0.058(7) 0.033(6) 0.032(6) 0.013(5) -0.011(5) -0.027(6)
C26 0.063(10) 0.088(11) 0.060(9) 0.021(8) -0.003(8) 0.008(8)
C27 0.135(15) 0.158(17) 0.103(13) 0.064(12) -0.077(12) -0.125(15)
C28 0.184(19) 0.062(10) 0.051(9) -0.015(7) -0.037(10) -0.041(11)
C29 0.092(11) 0.085(11) 0.044(8) 0.013(7) -0.004(8) -0.041(9)
C30 0.112(12) 0.044(8) 0.071(10) 0.013(7) -0.031(9) -0.037(8)
C31 0.025(5) 0.044(6) 0.041(6) -0.012(5) -0.001(5) -0.014(5)
C32 0.034(6) 0.047(7) 0.050(7) 0.002(5) 0.003(5) -0.026(5)
C33 0.040(7) 0.037(6) 0.069(8) -0.004(6) 0.009(6) -0.030(6)
C34 0.034(6) 0.058(8) 0.050(7) -0.010(6) -0.010(5) -0.030(6)
C35 0.027(6) 0.042(6) 0.047(7) 0.011(5) -0.021(5) -0.014(5)
C36 0.033(6) 0.037(7) 0.087(10) -0.021(6) -0.004(6) -0.010(5)
C37 0.067(9) 0.119(13) 0.043(8) -0.015(8) 0.028(7) -0.051(9)
C38 0.067(10) 0.056(9) 0.123(14) 0.011(9) 0.004(9) -0.036(8)
C39 0.049(8) 0.109(12) 0.069(10) -0.020(9) -0.017(7) -0.028(8)
C40 0.047(7) 0.076(9) 0.048(7) 0.023(6) -0.031(6) -0.020(7)

loop_
_atom_type_symbol
_atom_type_description
_atom_type_scat_dispersion_real
_atom_type_scat_dispersion_imag
_atom_type_scat_source
C C 0.0033 0.0016 'International Tables Vol C Tables 4.2.6.8 and 6.1.1.4'
H H 0.0000 0.0000 'International Tables Vol C Tables 4.2.6.8 and 6.1.1.4'
Zr Zr -2.9673 0.5597 'International Tables Vol C Tables 4.2.6.8 and 6.1.1.4'

loop_
_geom_angle_atom_site_label_1
_geom_angle_atom_site_label_2
_geom_angle_atom_site_label_3
_geom_angle
C2 Zr1 C1 32.6(4)
C2 Zr1 C4 54.5(4)
C1 Zr1 C4 53.5(4)
C2 Zr1 C3 32.9(4)
C1 Zr1 C3 53.7(4)
C4 Zr1 C3 32.8(4)
C2 Zr1 C5 54.1(4)
C1 Zr1 C5 32.0(4)
C4 Zr1 C5 32.5(4)
C3 Zr1 C5 54.0(4)
C2 Zr1 Zr3 120.5(3)
C1 Zr1 Zr3 118.2(3)
C4 Zr1 Zr3 171.4(3)
C3 Zr1 Zr3 146.8(4)
C5 Zr1 Zr3 139.3(3)
C2 Zr1 Zr2 130.4(3)
C1 Zr1 Zr2 161.9(3)
C4 Zr1 Zr2 128.2(3)
C3 Zr1 Zr2 116.3(2)
C5 Zr1 Zr2 158.6(3)
Zr3 Zr1 Zr2 60.37(3)
C2 Zr1 Zr4 169.2(3)
C1 Zr1 Zr4 136.6(3)
C4 Zr1 Zr4 122.8(3)
C3 Zr1 Zr4 150.4(4)
C5 Zr1 Zr4 117.2(3)
Zr3 Zr1 Zr4 60.55(3)
Zr2 Zr1 Zr4 60.27(3)
C2 Zr1 H1 105(3)
C1 Zr1 H1 135(3)
C4 Zr1 H1 95(2)
C3 Zr1 H1 82(2)
C5 Zr1 H1 127(2)
Zr3 Zr1 H1 94(2)
Zr2 Zr1 H1 35(2)
Zr4 Zr1 H1 86(3)
C2 Zr1 H2 80(2)
C1 Zr1 H2 76(2)
C4 Zr1 H2 129(2)
C3 Zr1 H2 113(2)
C5 Zr1 H2 104(2)
Zr3 Zr1 H2 43(2)
Zr2 Zr1 H2 97(2)
Zr4 Zr1 H2 97(2)
H1 Zr1 H2 121(3)
C2 Zr1 H3 139(2)
C1 Zr1 H3 114(2)
C4 Zr1 H3 87(2)
C3 Zr1 H3 118(2)
C5 Zr1 H3 86(2)
Zr3 Zr1 H3 95(2)
Zr2 Zr1 H3 83(2)
Zr4 Zr1 H3 36(2)
H1 Zr1 H3 91(4)
H2 Zr1 H3 123(3)
C12 Zr2 C14 53.9(4)
C12 Zr2 C13 31.9(4)
C14 Zr2 C13 32.7(4)
C12 Zr2 C15 53.7(4)
C14 Zr2 C15 32.7(4)
C13 Zr2 C15 53.6(3)
C12 Zr2 C11 32.5(4)
C14 Zr2 C11 53.8(3)
C13 Zr2 C11 53.2(4)
C15 Zr2 C11 32.2(3)
C12 Zr2 Zr1 119.6(3)
C14 Zr2 Zr1 138.1(3)
C13 Zr2 Zr1 116.5(2)
C15 Zr2 Zr1 169.9(2)
C11 Zr2 Zr1 146.1(3)
C12 Zr2 Zr3 169.6(3)
C14 Zr2 Zr3 118.7(3)
C13 Zr2 Zr3 137.8(3)
C15 Zr2 Zr3 125.2(3)
C11 Zr2 Zr3 152.2(3)
Zr1 Zr2 Zr3 59.69(3)
C12 Zr2 Zr4 129.5(3)
C14 Zr2 Zr4 160.7(3)
C13 Zr2 Zr4 159.6(3)
C15 Zr2 Zr4 129.8(3)
C11 Zr2 Zr4 116.9(2)
Zr1 Zr2 Zr4 60.01(3)
Zr3 Zr2 Zr4 60.23(3)
C12 Zr2 H1 84(3)
C14 Zr2 H1 113(3)
C13 Zr2 H1 84(3)
C15 Zr2 H1 135(3)
C11 Zr2 H1 114(3)
Zr1 Zr2 H1 36(3)
Zr3 Zr2 H1 94(3)
Zr4 Zr2 H1 86(3)
C12 Zr2 H4 129(2)
C14 Zr2 H4 76(2)
C13 Zr2 H4 105(2)
C15 Zr2 H4 81(2)
C11 Zr2 H4 112(2)
Zr1 Zr2 H4 102(2)
Zr3 Zr2 H4 46(2)
Zr4 Zr2 H4 96(2)
H1 Zr2 H4 127(3)
C12 Zr2 H5 98(3)
C14 Zr2 H5 128(3)
C13 Zr2 H5 129(3)
C15 Zr2 H5 95(3)
C11 Zr2 H5 79(3)
Zr1 Zr2 H5 93(3)
Zr3 Zr2 H5 93(3)
Zr4 Zr2 H5 38(3)
H1 Zr2 H5 105(4)
H4 Zr2 H5 109(3)
C23 Zr3 C25 53.6(4)
C23 Zr3 C22 32.5(4)
C25 Zr3 C22 53.9(4)
C23 Zr3 C24 32.7(4)
C25 Zr3 C24 32.2(4)
C22 Zr3 C24 54.1(4)
C23 Zr3 C21 54.4(4)
C25 Zr3 C21 32.6(3)
C22 Zr3 C21 33.1(4)
C24 Zr3 C21 54.3(4)
C23 Zr3 Zr1 170.1(3)
C25 Zr3 Zr1 121.3(3)
C22 Zr3 Zr1 137.9(3)
C24 Zr3 Zr1 147.5(3)
C21 Zr3 Zr1 116.4(3)
C23 Zr3 Zr2 123.6(3)
C25 Zr3 Zr2 171.3(3)
C22 Zr3 Zr2 118.8(3)
C24 Zr3 Zr2 150.1(3)
C21 Zr3 Zr2 138.7(3)
Zr1 Zr3 Zr2 59.94(3)
C23 Zr3 Zr4 129.8(3)
C25 Zr3 Zr4 128.6(3)
C22 Zr3 Zr4 160.9(3)
C24 Zr3 Zr4 116.1(3)
C21 Zr3 Zr4 159.0(3)
Zr1 Zr3 Zr4 60.00(3)
Zr2 Zr3 Zr4 59.94(3)
C23 Zr3 H2 131(2)
C25 Zr3 H2 84(2)
C22 Zr3 H2 105(2)
C24 Zr3 H2 115(2)
C21 Zr3 H2 77(2)
Zr1 Zr3 H2 40(2)
Zr2 Zr3 H2 94(2)
Zr4 Zr3 H2 94(2)
C23 Zr3 H4 79(2)
C25 Zr3 H4 128(2)
C22 Zr3 H4 76(2)
C24 Zr3 H4 110(2)
C21 Zr3 H4 105(2)
Zr1 Zr3 H4 102(2)
Zr2 Zr3 H4 46(2)
Zr4 Zr3 H4 96(2)
H2 Zr3 H4 123(3)
C23 Zr3 H6 90(2)
C25 Zr3 H6 86(2)
C22 Zr3 H6 121(2)
C24 Zr3 H6 69(2)
C21 Zr3 H6 118(2)
Zr1 Zr3 H6 99(2)
Zr2 Zr3 H6 102(2)
Zr4 Zr3 H6 48(2)
H2 Zr3 H6 112(3)
H4 Zr3 H6 115(3)
C31 Zr4 C35 33.2(3)
C31 Zr4 C33 54.4(3)
C35 Zr4 C33 54.2(4)
C31 Zr4 C32 33.1(3)
C35 Zr4 C32 54.4(4)
C33 Zr4 C32 32.1(3)
C31 Zr4 C34 54.8(3)
C35 Zr4 C34 32.7(3)
C33 Zr4 C34 32.9(4)
C32 Zr4 C34 54.1(4)
C31 Zr4 Zr1 160.8(2)
C35 Zr4 Zr1 129.3(3)
C33 Zr4 Zr1 128.9(3)
C32 Zr4 Zr1 159.2(3)
C34 Zr4 Zr1 115.8(3)
C31 Zr4 Zr2 116.3(2)
C35 Zr4 Zr2 118.7(2)
C33 Zr4 Zr2 170.7(3)
C32 Zr4 Zr2 140.1(3)
C34 Zr4 Zr2 144.3(3)
Zr1 Zr4 Zr2 59.72(3)
C31 Zr4 Zr3 137.3(2)
C35 Zr4 Zr3 170.2(3)
C33 Zr4 Zr3 126.0(3)
C32 Zr4 Zr3 119.6(3)
C34 Zr4 Zr3 153.0(3)
Zr1 Zr4 Zr3 59.45(3)
Zr2 Zr4 Zr3 59.82(3)
C31 Zr4 H3 127(3)
C35 Zr4 H3 94(3)
C33 Zr4 H3 102(3)
C32 Zr4 H3 132(3)
C34 Zr4 H3 80(3)
Zr1 Zr4 H3 37(3)
Zr2 Zr4 H3 84(3)
Zr3 Zr4 H3 96(3)
C31 Zr4 H5 81(2)
C35 Zr4 H5 85(2)
C33 Zr4 H5 135(2)
C32 Zr4 H5 110(2)
C34 Zr4 H5 116(2)
Zr1 Zr4 H5 91(2)
Zr2 Zr4 H5 36(2)
Zr3 Zr4 H5 91(2)
H3 Zr4 H5 100(3)
C31 Zr4 H6 102(2)
C35 Zr4 H6 129(2)
C33 Zr4 H6 82(2)
C32 Zr4 H6 75(2)
C34 Zr4 H6 114(2)
Zr1 Zr4 H6 97(2)
Zr2 Zr4 H6 101(2)
Zr3 Zr4 H6 46(2)
H3 Zr4 H6 123(3)
H5 Zr4 H6 118(3)
C5 C1 C2 110.0(10)
C5 C1 C6 124.2(13)
C2 C1 C6 125.7(13)
C5 C1 Zr1 75.3(6)
C2 C1 Zr1 73.2(6)
C6 C1 Zr1 121.3(8)
C1 C2 C3 107.0(10)
C1 C2 C7 126.6(16)
C3 C2 C7 126.1(15)
C1 C2 Zr1 74.2(6)
C3 C2 Zr1 74.5(6)
C7 C2 Zr1 121.8(8)
C2 C3 C4 107.5(9)
C2 C3 C8 125.3(16)
C4 C3 C8 127.1(16)
C2 C3 Zr1 72.6(6)
C4 C3 Zr1 73.2(6)
C8 C3 Zr1 123.1(8)
C5 C4 C3 108.1(10)
C5 C4 C9 127.0(15)
C3 C4 C9 124.8(15)
C5 C4 Zr1 74.9(6)
C3 C4 Zr1 73.9(6)
C9 C4 Zr1 119.1(8)
C1 C5 C4 107.3(10)
C1 C5 C10 127.1(13)
C4 C5 C10 125.5(14)
C1 C5 Zr1 72.7(6)
C4 C5 Zr1 72.6(6)
C10 C5 Zr1 123.1(8)
C1 C6 H6A 109.5
C1 C6 H6B 109.5
H6A C6 H6B 109.5
C1 C6 H6C 109.5
H6A C6 H6C 109.5
H6B C6 H6C 109.5
C2 C7 H7A 109.5
C2 C7 H7B 109.5
H7A C7 H7B 109.5
C2 C7 H7C 109.5
H7A C7 H7C 109.5
H7B C7 H7C 109.5
C3 C8 H8A 109.5
C3 C8 H8B 109.5
H8A C8 H8B 109.5
C3 C8 H8C 109.5
H8A C8 H8C 109.5
H8B C8 H8C 109.5
C4 C9 H9A 109.5
C4 C9 H9B 109.5
H9A C9 H9B 109.5
C4 C9 H9C 109.5
H9A C9 H9C 109.5
H9B C9 H9C 109.5
C5 C10 H10A 109.5
C5 C10 H10B 109.5
H10A C10 H10B 109.5
C5 C10 H10C 109.5
H10A C10 H10C 109.5
H10B C10 H10C 109.5
C15 C11 C12 107.0(9)
C15 C11 C16 127.1(12)
C12 C11 C16 125.8(12)
C15 C11 Zr2 72.6(5)
C12 C11 Zr2 72.0(6)
C16 C11 Zr2 122.7(7)
C13 C12 C11 108.6(10)
C13 C12 C17 128.0(14)
C11 C12 C17 123.0(13)
C13 C12 Zr2 74.3(6)
C11 C12 Zr2 75.5(6)
C17 C12 Zr2 122.8(8)
C12 C13 C14 109.0(10)
C12 C13 C18 126.0(13)
C14 C13 C18 124.8(13)
C12 C13 Zr2 73.8(6)
C14 C13 Zr2 73.4(6)
C18 C13 Zr2 122.7(7)
C13 C14 C15 106.7(10)
C13 C14 C19 124.7(13)
C15 C14 C19 128.3(13)
C13 C14 Zr2 73.9(6)
C15 C14 Zr2 74.1(5)
C19 C14 Zr2 121.8(7)
C11 C15 C14 108.6(9)
C11 C15 C20 125.3(12)
C14 C15 C20 126.0(12)
C11 C15 Zr2 75.2(6)
C14 C15 Zr2 73.3(5)
C20 C15 Zr2 121.7(7)
C11 C16 H16A 109.5
C11 C16 H16B 109.5
H16A C16 H16B 109.5
C11 C16 H16C 109.5
H16A C16 H16C 109.5
H16B C16 H16C 109.5
C12 C17 H17A 109.5
C12 C17 H17B 109.5
H17A C17 H17B 109.5
C12 C17 H17C 109.5
H17A C17 H17C 109.5
H17B C17 H17C 109.5
C13 C18 H18A 109.5
C13 C18 H18B 109.5
H18A C18 H18B 109.5
C13 C18 H18C 109.5
H18A C18 H18C 109.5
H18B C18 H18C 109.5
C14 C19 H19A 109.5
C14 C19 H19B 109.5
H19A C19 H19B 109.5
C14 C19 H19C 109.5
H19A C19 H19C 109.5
H19B C19 H19C 109.5
C15 C20 H20A 109.5
C15 C20 H20B 109.5
H20A C20 H20B 109.5
C15 C20 H20C 109.5
H20A C20 H20C 109.5
H20B C20 H20C 109.5
C25 C21 C22 106.0(10)
C25 C21 C26 128.4(12)
C22 C21 C26 125.4(12)
C25 C21 Zr3 73.1(6)
C22 C21 Zr3 73.0(6)
C26 C21 Zr3 123.1(7)
C23 C22 C21 108.2(10)
C23 C22 C27 125.7(13)
C21 C22 C27 125.9(14)
C23 C22 Zr3 73.5(6)
C21 C22 Zr3 74.0(6)
C27 C22 Zr3 121.9(8)
C22 C23 C24 108.5(10)
C22 C23 C28 127.4(13)
C24 C23 C28 124.1(12)
C22 C23 Zr3 74.0(6)
C24 C23 Zr3 74.1(6)
C28 C23 Zr3 119.6(8)
C25 C24 C23 107.3(10)
C25 C24 C29 126.1(11)
C23 C24 C29 126.5(11)
C25 C24 Zr3 73.6(6)
C23 C24 Zr3 73.2(6)
C29 C24 Zr3 121.5(8)
C24 C25 C21 110.0(10)
C24 C25 C30 124.4(11)
C21 C25 C30 125.6(11)
C24 C25 Zr3 74.2(6)
C21 C25 Zr3 74.3(6)
C30 C25 Zr3 120.0(7)
C21 C26 H26A 109.5
C21 C26 H26B 109.5
H26A C26 H26B 109.5
C21 C26 H26C 109.5
H26A C26 H26C 109.5
H26B C26 H26C 109.5
C22 C27 H27A 109.5
C22 C27 H27B 109.5
H27A C27 H27B 109.5
C22 C27 H27C 109.5
H27A C27 H27C 109.5
H27B C27 H27C 109.5
C23 C28 H28A 109.5
C23 C28 H28B 109.5
H28A C28 H28B 109.5
C23 C28 H28C 109.5
H28A C28 H28C 109.5
H28B C28 H28C 109.5
C24 C29 H29A 109.5
C24 C29 H29B 109.5
H29A C29 H29B 109.5
C24 C29 H29C 109.5
H29A C29 H29C 109.5
H29B C29 H29C 109.5
C25 C30 H30A 109.5
C25 C30 H30B 109.5
H30A C30 H30B 109.5
C25 C30 H30C 109.5
H30A C30 H30C 109.5
H30B C30 H30C 109.5
C35 C31 C32 106.8(9)
C35 C31 C36 127.6(10)
C32 C31 C36 125.2(10)
C35 C31 Zr4 73.4(6)
C32 C31 Zr4 74.7(6)
C36 C31 Zr4 122.9(7)
C33 C32 C31 108.3(10)
C33 C32 C37 127.1(11)
C31 C32 C37 124.5(11)
C33 C32 Zr4 73.5(6)
C31 C32 Zr4 72.2(6)
C37 C32 Zr4 122.2(8)
C32 C33 C34 109.3(9)
C32 C33 C38 126.8(12)
C34 C33 C38 123.9(11)
C32 C33 Zr4 74.4(6)
C34 C33 Zr4 74.4(6)
C38 C33 Zr4 119.9(8)
C35 C34 C33 106.4(9)
C35 C34 C39 126.6(11)
C33 C34 C39 126.9(11)
C35 C34 Zr4 72.0(5)
C33 C34 Zr4 72.7(6)
C39 C34 Zr4 122.8(8)
C34 C35 C31 109.1(9)
C34 C35 C40 125.4(11)
C31 C35 C40 125.4(10)
C34 C35 Zr4 75.3(6)
C31 C35 Zr4 73.3(6)
C40 C35 Zr4 120.2(7)
C31 C36 H36A 109.5
C31 C36 H36B 109.5
H36A C36 H36B 109.5
C31 C36 H36C 109.5
H36A C36 H36C 109.5
H36B C36 H36C 109.5
C32 C37 H37A 109.5
C32 C37 H37B 109.5
H37A C37 H37B 109.5
C32 C37 H37C 109.5
H37A C37 H37C 109.5
H37B C37 H37C 109.5
C33 C38 H38A 109.5
C33 C38 H38B 109.5
H38A C38 H38B 109.5
C33 C38 H38C 109.5
H38A C38 H38C 109.5
H38B C38 H38C 109.5
C34 C39 H39A 109.5
C34 C39 H39B 109.5
H39A C39 H39B 109.5
C34 C39 H39C 109.5
H39A C39 H39C 109.5
H39B C39 H39C 109.5
C35 C40 H40A 109.5
C35 C40 H40B 109.5
H40A C40 H40B 109.5
C35 C40 H40C 109.5
H40A C40 H40C 109.5
H40B C40 H40C 109.5

loop_
_geom_bond_atom_site_label_1
_geom_bond_atom_site_label_2
_geom_bond_distance
Zr1 C2 2.472(11)
Zr1 C1 2.484(10)
Zr1 C4 2.488(10)
Zr1 C3 2.497(10)
Zr1 C5 2.516(10)
Zr1 Zr3 3.0525(13)
Zr1 Zr2 3.0603(12)
Zr1 Zr4 3.0694(13)
Zr1 H1 1.90(8)
Zr1 H2 1.98(8)
Zr1 H3 1.95(8)
Zr2 C12 2.487(10)
Zr2 C14 2.488(9)
Zr2 C13 2.493(10)
Zr2 C15 2.498(9)
Zr2 C11 2.532(9)
Zr2 Zr3 3.0737(12)
Zr2 Zr4 3.0774(12)
Zr2 H1 1.87(8)
Zr2 H4 2.21(8)
Zr2 H5 1.89(8)
Zr3 C23 2.486(10)
Zr3 C25 2.489(9)
Zr3 C22 2.493(10)
Zr3 C24 2.497(10)
Zr3 C21 2.506(10)
Zr3 Zr4 3.0864(13)
Zr3 H2 2.10(8)
Zr3 H4 2.21(8)
Zr3 H6 2.24(8)
Zr4 C31 2.478(10)
Zr4 C35 2.479(9)
Zr4 C33 2.499(10)
Zr4 C32 2.510(10)
Zr4 C34 2.522(10)
Zr4 H3 1.88(8)
Zr4 H5 1.98(8)
Zr4 H6 2.28(8)
C1 C5 1.379(15)
C1 C2 1.389(16)
C1 C6 1.521(16)
C2 C3 1.408(18)
C2 C7 1.503(19)
C3 C4 1.409(18)
C3 C8 1.521(17)
C4 C5 1.401(16)
C4 C9 1.516(17)
C5 C10 1.485(16)
C6 H6A 0.9800
C6 H6B 0.9800
C6 H6C 0.9800
C7 H7A 0.9800
C7 H7B 0.9800
C7 H7C 0.9800
C8 H8A 0.9800
C8 H8B 0.9800
C8 H8C 0.9800
C9 H9A 0.9800
C9 H9B 0.9800
C9 H9C 0.9800
C10 H10A 0.9800
C10 H10B 0.9800
C10 H10C 0.9800
C11 C15 1.396(15)
C11 C12 1.404(16)
C11 C16 1.516(16)
C12 C13 1.368(16)
C12 C17 1.519(16)
C13 C14 1.401(16)
C13 C18 1.547(16)
C14 C15 1.402(15)
C14 C19 1.545(14)
C15 C20 1.515(15)
C16 H16A 0.9800
C16 H16B 0.9800
C16 H16C 0.9800
C17 H17A 0.9800
C17 H17B 0.9800
C17 H17C 0.9800
C18 H18A 0.9800
C18 H18B 0.9800
C18 H18C 0.9800
C19 H19A 0.9800
C19 H19B 0.9800
C19 H19C 0.9800
C20 H20A 0.9800
C20 H20B 0.9800
C20 H20C 0.9800
C21 C25 1.404(15)
C21 C22 1.423(16)
C21 C26 1.520(16)
C22 C23 1.393(16)
C22 C27 1.516(16)
C23 C24 1.403(15)
C23 C28 1.540(16)
C24 C25 1.383(15)
C24 C29 1.537(17)
C25 C30 1.527(15)
C26 H26A 0.9800
C26 H26B 0.9800
C26 H26C 0.9800
C27 H27A 0.9800
C27 H27B 0.9800
C27 H27C 0.9800
C28 H28A 0.9800
C28 H28B 0.9800
C28 H28C 0.9800
C29 H29A 0.9800
C29 H29B 0.9800
C29 H29C 0.9800
C30 H30A 0.9800
C30 H30B 0.9800
C30 H30C 0.9800
C31 C35 1.417(14)
C31 C32 1.421(14)
C31 C36 1.498(14)
C32 C33 1.386(15)
C32 C37 1.517(15)
C33 C34 1.422(15)
C33 C38 1.531(15)
C34 C35 1.410(14)
C34 C39 1.507(16)
C35 C40 1.501(14)
C36 H36A 0.9800
C36 H36B 0.9800
C36 H36C 0.9800
C37 H37A 0.9800
C37 H37B 0.9800
C37 H37C 0.9800
C38 H38A 0.9800
C38 H38B 0.9800
C38 H38C 0.9800
C39 H39A 0.9800
C39 H39B 0.9800
C39 H39C 0.9800
C40 H40A 0.9800
C40 H40B 0.9800
C40 H40C 0.9800
